data_7209433
loop_
_publ_author_name
'Bluhm, K.'
'Busche, S.'

_publ_section_title
;
 Zur Synthese und Kristallstruktur von Kupferzinkpyroboratoxid: Cu2 Zn (B2
 O5) O
;
_journal_name_full
;
Zeitschrift fuer Naturforschung, Teil B. Anorganische Chemie, Organische
 Chemie (42,1987-)
;
_journal_page_first 1854
_journal_page_last 1858
_journal_volume 50
_journal_year 1995
_chemical_formula_sum 'B2 Cu2.63 O6 Zn0.37'
_chemical_name_systematic 'Cu (Cu1.63 Zn0.37) (B2 O5) O'
_space_group_IT_number 14
_symmetry_space_group_name_Hall '-P 2ybc'
_symmetry_space_group_name_H-M 'P 1 21/c 1'
_cell_angle_alpha 90
_cell_angle_beta 95.794
_cell_angle_gamma 90
_cell_formula_units_Z 4
_cell_length_a 3.2738
_cell_length_b 14.794
_cell_length_c 9.1539
_cell_volume 441.082
_citation_journal_id_ASTM ZNBSEN
_cod_data_source_file boron_139.cif
_cod_data_source_block B2Cu2.63O6Zn0.37
_cod_original_cell_volume 441.0822
_cod_database_code 7209433

loop_
_symmetry_equiv_pos_as_xyz
x,y,z
-x,y+1/2,-z+1/2
-x,-y,-z
x,-y-1/2,z-1/2

loop_
_atom_site_label
_atom_site_type_symbol
_atom_site_fract_x
_atom_site_fract_y
_atom_site_fract_z
_atom_site_occupancy
_atom_site_U_iso_or_equiv
B2 B+3 0.83 0.422 0.162 1 0.0
B1 B+3 0.166 0.346 0.406 1 0.0
O5 O-2 0.123 0.493 0.792 1 0.0
O6 O-2 0.981 0.348 0.26 1 0.0
O3 O-2 0.315 0.426 0.465 1 0.0
Cu3 Cu+2 0.2154 0.3624 0.8685 0.89 0.0
Zn1 Zn+2 0.3334 0.74 0.8788 0.26 0.0
Cu2 Cu+2 0.3334 0.74 0.8788 0.74 0.0
O4 O-2 0.63 0.385 0.042 1 0.0
Zn2 Zn+2 0.2154 0.3624 0.8685 0.11 0.0
O2 O-2 0.295 0.843 0.763 1 0.0
O1 O-2 0.224 0.266 0.47 1 0.0
Cu1 Cu+2 0.2954 0.5436 0.3642 1 0.0
